data_7112653
loop_
_publ_author_name
'S. Pal'
'P. Y. Zavalij'
'A. N. Vedernikov'

_publ_section_title
;
 Oxidative C(sp3)-H bond cleavage, C-C and C[double bond, length as
 m-dash]C coupling at a boron center with O2 as the oxidant mediated by
 platinum(II)
;
_journal_name_full Chem.Commun.
_journal_page_first 5376
_journal_paper_doi 10.1039/C3CC47445C
_journal_volume 50
_journal_year 2014
_chemical_formula_moiety '2(C44 H68 B2 N4 Na2 O8 Pt2), (C4 H8 O)'
_chemical_formula_sum 'C23 H36 B N2 Na O4.25 Pt'
_chemical_formula_weight 637.43
_chemical_name_common Pt-complex
_chemical_name_systematic
;
Pt-complex
;
_space_group_crystal_system monoclinic
_space_group_IT_number 14
_space_group_name_Hall '-P 2ybc'
_space_group_name_H-M_alt 'P 1 21/c 1'
_symmetry_cell_setting monoclinic
_symmetry_space_group_name_Hall '-P 2ybc'
_symmetry_space_group_name_H-M 'P 1 21/c 1'
_atom_sites_solution_hydrogens geom
_atom_sites_solution_primary direct
_atom_sites_solution_secondary difmap
_audit_creation_method 'SHELXL-2012 & ZCIF'
_cell_angle_alpha 90
_cell_angle_beta 116.3130(8)
_cell_angle_gamma 90
_cell_formula_units_Z 8
_cell_length_a 17.5793(11)
_cell_length_b 17.8585(11)
_cell_length_c 17.6641(11)
_cell_measurement_reflns_used 17591
_cell_measurement_temperature 150(2)
_cell_measurement_theta_max 30.1
_cell_measurement_theta_min 2.3
_cell_volume 4970.9(5)
_computing_cell_refinement Apex2
_computing_data_collection 'Apex2 (Bruker, 2010)'
_computing_data_reduction Apex2
_computing_molecular_graphics 'XSHEL (Bruker, 2004)'
_computing_publication_material 'Apex2, SHELXL-2012'
_computing_structure_refinement 'ShelXL-2012 (Sheldrick, 2012)'
_computing_structure_solution 'ShelXS-97 (Sheldrick, 2008)'
_diffrn_ambient_temperature 150(2)
_diffrn_detector 'CCD area detector'
_diffrn_detector_area_resol_mean 8.333
_diffrn_detector_type 'Bruker Smart Apex II'
_diffrn_measured_fraction_theta_full 0.999
_diffrn_measured_fraction_theta_max 0.997
_diffrn_measurement_device_type 'three-circle diffractometer'
_diffrn_measurement_method '\f and \w scans'
_diffrn_measurement_specimen_support 'MiTeGen loop'
_diffrn_orient_matrix_type standard
_diffrn_orient_matrix_UB_11 0.0334971
_diffrn_orient_matrix_UB_12 0.0422037
_diffrn_orient_matrix_UB_13 0.0369331
_diffrn_orient_matrix_UB_21 0.0076854
_diffrn_orient_matrix_UB_22 0.0218001
_diffrn_orient_matrix_UB_23 -0.0483025
_diffrn_orient_matrix_UB_31 -0.0533480
_diffrn_orient_matrix_UB_32 0.0296487
_diffrn_orient_matrix_UB_33 -0.0170694
_diffrn_radiation_monochromator graphite
_diffrn_radiation_type MoK\a
_diffrn_radiation_wavelength 0.71073
_diffrn_reflns_av_R_equivalents 0.0345
_diffrn_reflns_av_unetI/netI 0.0316
_diffrn_reflns_Laue_measured_fraction_full 0.999
_diffrn_reflns_Laue_measured_fraction_max 0.997
_diffrn_reflns_limit_h_max 24
_diffrn_reflns_limit_h_min -24
_diffrn_reflns_limit_k_max 25
_diffrn_reflns_limit_k_min -25
_diffrn_reflns_limit_l_max 24
_diffrn_reflns_limit_l_min -24
_diffrn_reflns_number 60095
_diffrn_reflns_point_group_measured_fraction_full 0.999
_diffrn_reflns_point_group_measured_fraction_max 0.997
_diffrn_reflns_theta_full 25.000
_diffrn_reflns_theta_max 29.999
_diffrn_reflns_theta_min 2.281
_diffrn_source 'sealed tube'
_diffrn_source_current 30.00
_diffrn_source_voltage 50.00
_exptl_absorpt_coefficient_mu 5.695
_exptl_absorpt_correction_T_max 0.505
_exptl_absorpt_correction_T_min 0.412
_exptl_absorpt_correction_type multi-scan
_exptl_absorpt_process_details 'SADABS (Sheldrick, 2008)'
_exptl_crystal_colour colourless
_exptl_crystal_density_diffrn 1.703
_exptl_crystal_density_method 'not measured'
_exptl_crystal_description prism
_exptl_crystal_F_000 2528
_exptl_crystal_id 'Vedern-Shrin BBNPtMeOMe_MeOH_OxPdt'
_exptl_crystal_size_max 0.19
_exptl_crystal_size_mid 0.16
_exptl_crystal_size_min 0.12
_refine_diff_density_max 3.259
_refine_diff_density_min -1.654
_refine_diff_density_rms 0.123
_refine_ls_extinction_method none
_refine_ls_goodness_of_fit_ref 1.000
_refine_ls_hydrogen_treatment constr
_refine_ls_matrix_type full
_refine_ls_number_parameters 615
_refine_ls_number_reflns 14457
_refine_ls_number_restraints 46
_refine_ls_restrained_S_all 1.013
_refine_ls_R_factor_all 0.0424
_refine_ls_R_factor_gt 0.0314
_refine_ls_shift/su_max 0.002
_refine_ls_shift/su_mean 0.000
_refine_ls_structure_factor_coef Fsqd
_refine_ls_weighting_details
;
w=1/[\s^2^(Fo^2^)+(0.0280P)^2^+11.9000P]
where P=(Fo^2^+2Fc^2^)/3
;
_refine_ls_weighting_scheme calc
_refine_ls_wR_factor_gt 0.0657
_refine_ls_wR_factor_ref 0.0697
_reflns_Friedel_coverage 0.000
_reflns_number_gt 12135
_reflns_number_total 14457
_reflns_threshold_expression 'I > 2\s(I)'
_cod_data_source_file c3cc47445c.txt
_cod_data_source_block 2369
_cod_depositor_comments
;
The following automatic conversions were performed:

'_symmetry_cell_setting' value 'Monoclinic' changed to 'monoclinic'
according to the built-in table from CIF Core dictionary named
'cif_core.dic' version 2.4.1 from 2010-06-29.

Automatic conversion script
Id: cif_fix_values 2281 2013-09-26 08:29:07Z andrius 
;
_cod_original_sg_symbol_H-M P2(1)/c
_cod_database_code 7112653
_shelx_space_group_comment
;
The symmetry employed for this shelxl refinement is uniquely defined
by the following loop, which should always be used as a source of
symmetry information in preference to the above space-group names.
They are only intended as comments.
;
_shelx_estimated_absorpt_t_min 0.411
_shelx_estimated_absorpt_t_max 0.548

loop_
_space_group_symop_operation_xyz
'x, y, z'
'-x, y+1/2, -z+1/2'
'-x, -y, -z'
'x, -y-1/2, z-1/2'

loop_
_atom_site_label
_atom_site_type_symbol
_atom_site_fract_x
_atom_site_fract_y
_atom_site_fract_z
_atom_site_U_iso_or_equiv
_atom_site_adp_type
_atom_site_occupancy
_atom_site_site_symmetry_order
_atom_site_calc_flag
_atom_site_refinement_flags_posn
_atom_site_refinement_flags_adp
_atom_site_refinement_flags_occupancy
_atom_site_disorder_assembly
_atom_site_disorder_group
Na1 Na 0.29279(9) 0.53575(8) 0.29122(9) 0.0245(3) Uani 1 1 d . . . . .
Pt1 Pt 0.11715(2) 0.45602(2) 0.29237(2) 0.02033(3) Uani 1 1 d . . . . .
O1A O 0.24454(15) 0.44466(14) 0.35017(16) 0.0264(5) Uani 1 1 d . . . . .
C1A C 0.2761(2) 0.4114(3) 0.4301(3) 0.0360(9) Uani 1 1 d . . . . .
H1A1 H 0.2574 0.4401 0.4660 0.054 Uiso 1 1 calc R U . . .
H1A2 H 0.3383 0.4107 0.4557 0.054 Uiso 1 1 calc R U . . .
H1A3 H 0.2549 0.3599 0.4245 0.054 Uiso 1 1 calc R U . . .
O2A O 0.13538(16) 0.55990(13) 0.34261(17) 0.0274(5) Uani 1 1 d . . . . .
C2A C 0.1112(3) 0.5667(2) 0.4092(3) 0.0328(8) Uani 1 1 d . . . . .
H2A1 H 0.0508 0.5550 0.3877 0.049 Uiso 1 1 calc R U . . .
H2A2 H 0.1217 0.6180 0.4310 0.049 Uiso 1 1 calc R U . . .
H2A3 H 0.1446 0.5317 0.4546 0.049 Uiso 1 1 calc R U . . .
N1A N 0.10370(17) 0.35123(16) 0.24512(17) 0.0212(6) Uani 1 1 d . . . . .
C11A C 0.0341(2) 0.30715(18) 0.2282(2) 0.0191(6) Uani 1 1 d . . . . .
C12A C 0.0346(2) 0.23457(19) 0.1984(2) 0.0238(7) Uani 1 1 d . . . . .
H12A H -0.0131 0.2032 0.1859 0.029 Uiso 1 1 calc R U . . .
C13A C 0.1021(2) 0.2070(2) 0.1865(2) 0.0293(8) Uani 1 1 d . . . . .
H13A H 0.1010 0.1573 0.1668 0.035 Uiso 1 1 calc R U . . .
C14A C 0.1710(3) 0.2531(2) 0.2037(3) 0.0347(9) Uani 1 1 d . . . . .
H14A H 0.2180 0.2362 0.1953 0.042 Uiso 1 1 calc R U . . .
C15A C 0.1696(2) 0.3242(2) 0.2333(3) 0.0312(8) Uani 1 1 d . . . . .
H15A H 0.2172 0.3559 0.2460 0.037 Uiso 1 1 calc R U . . .
N2A N -0.00878(18) 0.47600(16) 0.23223(18) 0.0228(6) Uani 1 1 d . . . . .
C21A C -0.0688(2) 0.42293(18) 0.2211(2) 0.0214(6) Uani 1 1 d . . . . .
C22A C -0.1533(2) 0.4469(2) 0.1875(2) 0.0282(8) Uani 1 1 d . . . . .
H22A H -0.1961 0.4115 0.1814 0.034 Uiso 1 1 calc R U . . .
C23A C -0.1769(3) 0.5202(2) 0.1630(3) 0.0341(9) Uani 1 1 d . . . . .
H23A H -0.2346 0.5352 0.1412 0.041 Uiso 1 1 calc R U . . .
C24A C -0.1151(3) 0.5709(2) 0.1706(3) 0.0361(9) Uani 1 1 d . . . . .
H24A H -0.1296 0.6211 0.1518 0.043 Uiso 1 1 calc R U . . .
C25A C -0.0324(2) 0.5477(2) 0.2059(3) 0.0310(8) Uani 1 1 d . . . . .
H25A H 0.0104 0.5831 0.2122 0.037 Uiso 1 1 calc R U . . .
B1A B -0.0470(2) 0.3346(2) 0.2439(2) 0.0183(7) Uani 1 1 d . . . . .
O3A O -0.12342(14) 0.28950(13) 0.18597(15) 0.0215(5) Uani 1 1 d . . . . .
C3A C -0.1507(2) 0.2961(2) 0.0973(2) 0.0292(8) Uani 1 1 d . . . . .
H3A1 H -0.2046 0.2695 0.0669 0.044 Uiso 1 1 calc R U . . .
H3A2 H -0.1077 0.2743 0.0827 0.044 Uiso 1 1 calc R U . . .
H3A3 H -0.1584 0.3491 0.0813 0.044 Uiso 1 1 calc R U . . .
C31A C -0.0325(2) 0.31368(17) 0.3412(2) 0.0182(6) Uani 1 1 d . . . . .
C32A C -0.0227(2) 0.2281(2) 0.3576(2) 0.0282(7) Uani 1 1 d . . . . .
H32A H -0.0779 0.2053 0.3467 0.034 Uiso 1 1 calc R U . . .
H32B H -0.0013 0.2039 0.3204 0.034 Uiso 1 1 calc R U . . .
C33A C 0.0404(3) 0.2187(2) 0.4495(3) 0.0383(9) Uani 1 1 d . . . . .
H33A H 0.0669 0.1685 0.4603 0.046 Uiso 1 1 calc R U . . .
H33B H 0.0132 0.2269 0.4874 0.046 Uiso 1 1 calc R U . . .
C34A C 0.1051(2) 0.2803(3) 0.4603(3) 0.0396(10) Uani 1 1 d . . . . .
H34A H 0.1420 0.2657 0.4336 0.048 Uiso 1 1 calc R U . . .
H34B H 0.1410 0.2912 0.5208 0.048 Uiso 1 1 calc R U . . .
C35A C 0.0492(2) 0.3484(2) 0.4149(2) 0.0274(7) Uani 1 1 d . . . . .
H35A H 0.0795 0.3814 0.3913 0.033 Uiso 1 1 calc R U . . .
C36A C 0.0183(3) 0.3941(2) 0.4690(2) 0.0358(9) Uani 1 1 d . . . . .
H36A H 0.0180 0.3633 0.5155 0.043 Uiso 1 1 calc R U . . .
H36B H 0.0549 0.4384 0.4935 0.043 Uiso 1 1 calc R U . . .
C37A C -0.0706(3) 0.4176(2) 0.4087(3) 0.0369(9) Uani 1 1 d . . . . .
H37A H -0.0702 0.4588 0.3714 0.044 Uiso 1 1 calc R U . . .
H37B H -0.1036 0.4331 0.4392 0.044 Uiso 1 1 calc R U . . .
C38A C -0.1058(2) 0.3443(2) 0.3585(2) 0.0290(8) Uani 1 1 d . . . . .
H38A H -0.1568 0.3546 0.3048 0.035 Uiso 1 1 calc R U . . .
H38B H -0.1210 0.3081 0.3920 0.035 Uiso 1 1 calc R U . . .
Na2 Na 0.76639(9) 0.23432(8) 0.20471(9) 0.0268(3) Uani 1 1 d . . . . .
Pt2 Pt 0.60221(2) 0.32020(2) 0.24970(2) 0.02595(4) Uani 1 1 d . . . . .
O1B O 0.5899(2) 0.21173(16) 0.21396(19) 0.0433(8) Uani 1 1 d . . . . .
C1B C 0.5381(3) 0.1992(2) 0.1285(3) 0.0416(10) Uani 1 1 d . . . . .
H1B1 H 0.4796 0.2131 0.1150 0.062 Uiso 1 1 calc R U . . .
H1B2 H 0.5402 0.1460 0.1156 0.062 Uiso 1 1 calc R U . . .
H1B3 H 0.5581 0.2295 0.0946 0.062 Uiso 1 1 calc R U . . .
O2B O 0.67717(16) 0.33139(17) 0.19103(17) 0.0342(6) Uani 1 1 d . . . . .
C2B C 0.6393(2) 0.3722(3) 0.1151(3) 0.0360(9) Uani 1 1 d . . . . .
H2B1 H 0.5841 0.3501 0.0785 0.054 Uiso 1 1 calc R U . . .
H2B2 H 0.6760 0.3705 0.0866 0.054 Uiso 1 1 calc R U . . .
H2B3 H 0.6315 0.4243 0.1275 0.054 Uiso 1 1 calc R U . . .
N1B N 0.5264(2) 0.30098(16) 0.30555(19) 0.0262(6) Uani 1 1 d . . . . .
C11B C 0.4678(2) 0.35189(19) 0.3043(2) 0.0225(7) Uani 1 1 d . . . . .
C12B C 0.4127(3) 0.3294(2) 0.3386(2) 0.0292(8) Uani 1 1 d . . . . .
H12B H 0.3714 0.3638 0.3383 0.035 Uiso 1 1 calc R U . . .
C13B C 0.4170(3) 0.2588(2) 0.3726(3) 0.0399(10) Uani 1 1 d . . . . .
H13B H 0.3788 0.2445 0.3947 0.048 Uiso 1 1 calc R U . . .
C14B C 0.4782(3) 0.2097(2) 0.3735(3) 0.0449(11) Uani 1 1 d . . . . .
H14B H 0.4834 0.1611 0.3972 0.054 Uiso 1 1 calc R U . . .
C15B C 0.5309(3) 0.2322(2) 0.3400(3) 0.0382(9) Uani 1 1 d . . . . .
H15B H 0.5728 0.1981 0.3408 0.046 Uiso 1 1 calc R U . . .
N2B N 0.61805(18) 0.42822(18) 0.28518(19) 0.0253(6) Uani 1 1 d . . . . .
C21B C 0.5536(2) 0.47113(19) 0.2849(2) 0.0218(7) Uani 1 1 d . . . . .
C22B C 0.5695(2) 0.5479(2) 0.3019(2) 0.0288(8) Uani 1 1 d . . . . .
H22B H 0.5253 0.5792 0.3007 0.035 Uiso 1 1 calc R U . . .
C23B C 0.6476(3) 0.5792(3) 0.3205(3) 0.0417(10) Uani 1 1 d . . . . .
H23B H 0.6570 0.6313 0.3313 0.050 Uiso 1 1 calc R U . . .
C24B C 0.7119(3) 0.5332(3) 0.3229(3) 0.0491(12) Uani 1 1 d . . . . .
H24B H 0.7669 0.5528 0.3375 0.059 Uiso 1 1 calc R U . . .
C25B C 0.6950(2) 0.4591(3) 0.3040(3) 0.0401(10) Uani 1 1 d . . . . .
H25B H 0.7387 0.4279 0.3040 0.048 Uiso 1 1 calc R U . . .
B1B B 0.4601(2) 0.4366(2) 0.2658(2) 0.0188(7) Uani 1 1 d . . . . .
O3B O 0.42348(14) 0.48629(13) 0.31105(14) 0.0209(5) Uani 1 1 d . . . . .
C3B C 0.4698(2) 0.4917(2) 0.4001(2) 0.0256(7) Uani 1 1 d . . . . .
H3B1 H 0.4808 0.4414 0.4247 0.038 Uiso 1 1 calc R U . . .
H3B2 H 0.4369 0.5204 0.4226 0.038 Uiso 1 1 calc R U . . .
H3B3 H 0.5239 0.5172 0.4144 0.038 Uiso 1 1 calc R U . . .
C31B C 0.3914(2) 0.44108(19) 0.1644(2) 0.0200(6) Uani 1 1 d . . . . .
C32B C 0.3000(2) 0.4268(3) 0.1525(2) 0.0367(9) Uani 1 1 d . . . . .
H32C H 0.3011 0.3999 0.2020 0.044 Uiso 1 1 calc R U . . .
H32D H 0.2696 0.4748 0.1462 0.044 Uiso 1 1 calc R U . . .
C33B C 0.2559(3) 0.3795(3) 0.0732(3) 0.0484(12) Uani 1 1 d . . . . .
H33C H 0.2342 0.4109 0.0217 0.058 Uiso 1 1 calc R U . . .
H33D H 0.2085 0.3503 0.0742 0.058 Uiso 1 1 calc R U . . .
C34B C 0.3278(3) 0.3282(3) 0.0782(3) 0.0531(13) Uani 1 1 d . . . . .
H34C H 0.3142 0.3053 0.0226 0.064 Uiso 1 1 calc R U . . .
H34D H 0.3390 0.2880 0.1203 0.064 Uiso 1 1 calc R U . . .
C35B C 0.4044(2) 0.3817(2) 0.1054(2) 0.0323(8) Uani 1 1 d . . . . .
H35B H 0.4583 0.3534 0.1379 0.039 Uiso 1 1 calc R U . . .
C36B C 0.4097(3) 0.4247(3) 0.0338(3) 0.0445(11) Uani 1 1 d . . . . .
H36C H 0.4480 0.3993 0.0145 0.053 Uiso 1 1 calc R U . . .
H36D H 0.3530 0.4300 -0.0146 0.053 Uiso 1 1 calc R U . . .
C37B C 0.4443(3) 0.4988(3) 0.0715(3) 0.0448(11) Uani 1 1 d . . . . .
H37C H 0.4337 0.5369 0.0272 0.054 Uiso 1 1 calc R U . . .
H37D H 0.5061 0.4960 0.1088 0.054 Uiso 1 1 calc R U . . .
C38B C 0.3948(3) 0.5164(2) 0.1219(3) 0.0343(9) Uani 1 1 d . . . . .
H38C H 0.3369 0.5342 0.0842 0.041 Uiso 1 1 calc R U . . .
H38D H 0.4242 0.5553 0.1650 0.041 Uiso 1 1 calc R U . . .
C1M C 0.7651(3) 0.1616(3) 0.3773(3) 0.0421(10) Uani 1 1 d . . . . .
H1M1 H 0.7324 0.1326 0.3999 0.063 Uiso 1 1 calc R U . . .
H1M2 H 0.7594 0.2151 0.3860 0.063 Uiso 1 1 calc R U . . .
H1M3 H 0.8251 0.1472 0.4067 0.063 Uiso 1 1 calc R U . . .
O1M O 0.73376(18) 0.14689(15) 0.28921(17) 0.0318(6) Uani 1 1 d . . . . .
H1M H 0.6815 0.1562 0.2646 0.038 Uiso 1 1 calc R U . . .
C2M C 0.3237(3) 0.6283(3) 0.4764(3) 0.0376(9) Uani 1 1 d . . . . .
H2M1 H 0.3803 0.6491 0.4922 0.056 Uiso 1 1 calc R U . . .
H2M2 H 0.3290 0.5765 0.4963 0.056 Uiso 1 1 calc R U . . .
H2M3 H 0.2946 0.6582 0.5021 0.056 Uiso 1 1 calc R U . . .
O2M O 0.27604(16) 0.62984(14) 0.38709(15) 0.0259(5) Uani 1 1 d . . . . .
H2M H 0.2322 0.6035 0.3728 0.031 Uiso 1 1 calc R U . . .
O1S O 0.9361(8) 0.4445(8) -0.0454(7) 0.120(4) Uani 0.5 1 d D U P A -1
C1S C 0.9836(10) 0.4467(8) 0.0365(8) 0.060(2) Uani 0.5 1 d D U P A -1
H1S1 H 0.9964 0.3950 0.0589 0.072 Uiso 0.5 1 calc R U P A -1
H1S2 H 0.9524 0.4723 0.0639 0.072 Uiso 0.5 1 calc R U P A -1
C2S C 1.0651(10) 0.4876(10) 0.0571(12) 0.067(2) Uani 0.5 1 d D U P A -1
H2S1 H 1.1102 0.4535 0.0585 0.080 Uiso 0.5 1 calc R U P A -1
H2S2 H 1.0855 0.5151 0.1112 0.080 Uiso 0.5 1 calc R U P A -1
C3S C 1.0343(13) 0.5401(11) -0.0182(13) 0.107(2) Uani 0.5 1 d D U P A -1
H3S1 H 1.0383 0.5933 -0.0007 0.128 Uiso 0.5 1 calc R U P A -1
H3S2 H 1.0657 0.5328 -0.0523 0.128 Uiso 0.5 1 calc R U P A -1
C4S C 0.9435(12) 0.5147(14) -0.0646(14) 0.094(2) Uani 0.5 1 d D U P A -1
H4S1 H 0.9069 0.5472 -0.0491 0.113 Uiso 0.5 1 calc R U P A -1
H4S2 H 0.9244 0.5192 -0.1262 0.113 Uiso 0.5 1 calc R U P A -1

loop_
_atom_site_aniso_label
_atom_site_aniso_U_11
_atom_site_aniso_U_22
_atom_site_aniso_U_33
_atom_site_aniso_U_23
_atom_site_aniso_U_13
_atom_site_aniso_U_12
Na1 0.0237(7) 0.0229(7) 0.0301(7) 0.0020(6) 0.0147(6) 0.0026(5)
Pt1 0.01968(6) 0.01879(6) 0.02255(6) 0.00119(5) 0.00938(5) -0.00366(5)
O1A 0.0198(12) 0.0308(14) 0.0295(13) 0.0027(10) 0.0118(10) -0.0048(10)
C1A 0.0264(19) 0.047(2) 0.035(2) 0.0107(18) 0.0137(16) 0.0053(17)
O2A 0.0289(13) 0.0213(12) 0.0319(14) -0.0026(10) 0.0134(11) -0.0059(10)
C2A 0.035(2) 0.0280(18) 0.039(2) -0.0040(16) 0.0199(18) -0.0004(16)
N1A 0.0215(13) 0.0247(14) 0.0198(13) 0.0000(11) 0.0115(11) -0.0015(11)
C11A 0.0212(15) 0.0188(15) 0.0181(14) 0.0006(11) 0.0093(12) -0.0016(12)
C12A 0.0252(16) 0.0224(16) 0.0254(16) -0.0034(13) 0.0128(14) -0.0009(13)
C13A 0.035(2) 0.0259(18) 0.0308(19) -0.0066(14) 0.0181(16) 0.0002(15)
C14A 0.035(2) 0.039(2) 0.041(2) -0.0112(17) 0.0262(18) -0.0002(17)
C15A 0.0269(18) 0.037(2) 0.039(2) -0.0064(17) 0.0223(17) -0.0079(15)
N2A 0.0227(14) 0.0172(13) 0.0231(14) 0.0004(11) 0.0052(11) -0.0015(11)
C21A 0.0215(16) 0.0189(15) 0.0209(15) 0.0014(12) 0.0068(13) 0.0026(12)
C22A 0.0200(16) 0.0263(18) 0.0308(18) -0.0003(14) 0.0045(14) 0.0003(13)
C23A 0.0276(19) 0.0280(19) 0.035(2) 0.0021(16) 0.0032(16) 0.0055(15)
C24A 0.038(2) 0.0205(17) 0.036(2) 0.0040(15) 0.0047(17) 0.0065(15)
C25A 0.0326(19) 0.0169(16) 0.036(2) 0.0046(14) 0.0085(16) -0.0023(14)
B1A 0.0169(16) 0.0173(16) 0.0211(17) 0.0006(13) 0.0087(13) -0.0006(13)
O3A 0.0188(11) 0.0232(12) 0.0216(11) -0.0017(9) 0.0083(9) -0.0045(9)
C3A 0.0283(18) 0.0308(19) 0.0241(17) -0.0032(14) 0.0074(15) -0.0069(15)
C31A 0.0171(14) 0.0156(14) 0.0227(15) 0.0000(12) 0.0096(12) 0.0006(11)
C32A 0.038(2) 0.0206(16) 0.0325(19) 0.0042(14) 0.0210(16) 0.0016(15)
C33A 0.039(2) 0.035(2) 0.038(2) 0.0149(18) 0.0144(18) 0.0094(18)
C34A 0.0253(19) 0.050(3) 0.035(2) 0.0169(19) 0.0062(16) 0.0025(17)
C35A 0.0265(18) 0.0324(19) 0.0205(16) 0.0027(14) 0.0079(14) -0.0087(14)
C36A 0.048(2) 0.031(2) 0.0271(19) -0.0038(16) 0.0160(18) -0.0062(18)
C37A 0.048(2) 0.032(2) 0.036(2) -0.0056(17) 0.0241(19) 0.0068(18)
C38A 0.0236(17) 0.038(2) 0.0294(18) 0.0006(15) 0.0151(15) 0.0054(15)
Na2 0.0266(7) 0.0248(7) 0.0316(8) -0.0012(6) 0.0151(6) -0.0008(6)
Pt2 0.02648(7) 0.02621(7) 0.02465(7) 0.00015(5) 0.01088(5) 0.01161(5)
O1B 0.062(2) 0.0306(15) 0.0354(16) -0.0005(12) 0.0198(15) 0.0177(14)
C1B 0.046(2) 0.027(2) 0.053(3) -0.0093(18) 0.023(2) -0.0064(18)
O2B 0.0217(13) 0.0508(18) 0.0312(14) -0.0015(12) 0.0125(11) 0.0135(12)
C2B 0.0233(18) 0.049(2) 0.038(2) -0.0006(18) 0.0152(16) 0.0024(17)
N1B 0.0365(17) 0.0210(14) 0.0209(14) 0.0020(11) 0.0125(13) 0.0077(12)
C11B 0.0255(16) 0.0224(16) 0.0190(15) -0.0018(12) 0.0093(13) -0.0010(13)
C12B 0.037(2) 0.0272(18) 0.0287(18) -0.0006(14) 0.0188(16) -0.0010(15)
C13B 0.054(3) 0.036(2) 0.041(2) 0.0029(18) 0.031(2) -0.0079(19)
C14B 0.073(3) 0.025(2) 0.044(2) 0.0055(18) 0.033(2) 0.000(2)
C15B 0.058(3) 0.0231(18) 0.037(2) 0.0072(16) 0.024(2) 0.0113(18)
N2B 0.0164(13) 0.0330(16) 0.0248(14) -0.0027(12) 0.0078(11) 0.0033(12)
C21B 0.0184(15) 0.0259(17) 0.0200(15) -0.0023(12) 0.0074(12) 0.0021(12)
C22B 0.0269(18) 0.0273(18) 0.0349(19) -0.0069(15) 0.0161(16) -0.0034(14)
C23B 0.036(2) 0.036(2) 0.054(3) -0.016(2) 0.021(2) -0.0160(18)
C24B 0.028(2) 0.059(3) 0.064(3) -0.020(2) 0.024(2) -0.017(2)
C25B 0.0209(18) 0.054(3) 0.045(2) -0.012(2) 0.0146(17) 0.0001(17)
B1B 0.0183(16) 0.0202(16) 0.0188(16) -0.0005(13) 0.0091(14) 0.0039(13)
O3B 0.0188(11) 0.0268(12) 0.0169(11) -0.0007(9) 0.0077(9) 0.0059(9)
C3B 0.0280(17) 0.0296(18) 0.0182(15) -0.0032(13) 0.0095(14) 0.0053(14)
C31B 0.0161(14) 0.0251(16) 0.0202(15) -0.0001(12) 0.0092(12) 0.0032(12)
C32B 0.0210(17) 0.062(3) 0.0261(19) -0.0002(18) 0.0093(15) -0.0043(17)
C33B 0.027(2) 0.066(3) 0.043(3) -0.009(2) 0.0077(19) -0.015(2)
C34B 0.047(3) 0.045(3) 0.052(3) -0.022(2) 0.009(2) -0.010(2)
C35B 0.0284(19) 0.039(2) 0.0252(18) -0.0060(15) 0.0078(15) 0.0080(16)
C36B 0.034(2) 0.073(3) 0.026(2) 0.001(2) 0.0134(17) 0.014(2)
C37B 0.045(3) 0.058(3) 0.037(2) 0.020(2) 0.024(2) 0.010(2)
C38B 0.032(2) 0.0302(19) 0.036(2) 0.0075(16) 0.0106(17) 0.0049(16)
C1M 0.048(3) 0.049(3) 0.034(2) -0.0071(19) 0.022(2) -0.012(2)
O1M 0.0375(15) 0.0299(14) 0.0311(14) -0.0026(11) 0.0180(12) -0.0008(11)
C2M 0.031(2) 0.044(2) 0.033(2) 0.0003(18) 0.0095(17) 0.0036(18)
O2M 0.0246(12) 0.0264(12) 0.0255(12) -0.0026(10) 0.0101(10) -0.0046(10)
O1S 0.125(7) 0.133(7) 0.087(6) -0.015(6) 0.033(5) -0.041(6)
C1S 0.075(5) 0.048(4) 0.057(4) 0.006(3) 0.028(4) -0.024(4)
C2S 0.050(4) 0.067(4) 0.068(4) 0.021(3) 0.012(3) 0.010(3)
C3S 0.093(5) 0.122(4) 0.116(4) -0.038(3) 0.056(4) -0.013(4)
C4S 0.084(4) 0.141(4) 0.068(4) -0.022(3) 0.044(3) -0.029(3)

loop_
_atom_type_symbol
_atom_type_description
_atom_type_scat_dispersion_real
_atom_type_scat_dispersion_imag
_atom_type_scat_source
C C 0.0033 0.0016 'International Tables Vol C Tables 4.2.6.8 and 6.1.1.4'
H H 0.0000 0.0000 'International Tables Vol C Tables 4.2.6.8 and 6.1.1.4'
B B 0.0013 0.0007 'International Tables Vol C Tables 4.2.6.8 and 6.1.1.4'
N N 0.0061 0.0033 'International Tables Vol C Tables 4.2.6.8 and 6.1.1.4'
O O 0.0106 0.0060 'International Tables Vol C Tables 4.2.6.8 and 6.1.1.4'
Pt Pt -1.7033 8.3905 'International Tables Vol C Tables 4.2.6.8 and 6.1.1.4'
Na Na 0.0362 0.0249 'International Tables Vol C Tables 4.2.6.8 and 6.1.1.4'

loop_
_geom_angle_atom_site_label_1
_geom_angle_atom_site_label_2
_geom_angle_atom_site_label_3
_geom_angle
_geom_angle_site_symmetry_1
_geom_angle_site_symmetry_3
O1A Na1 O3B 101.60(10) . .
O1A Na1 O1M 148.91(11) . 2_655
O3B Na1 O1M 109.05(10) . 2_655
O1A Na1 O2M 89.47(10) . .
O3B Na1 O2M 123.82(10) . .
O1M Na1 O2M 77.94(9) 2_655 .
O1A Na1 C3B 90.61(11) . .
O3B Na1 C3B 28.20(8) . .
O1M Na1 C3B 119.07(11) 2_655 .
O2M Na1 C3B 98.34(10) . .
O1A Na1 Pt1 34.97(6) . .
O3B Na1 Pt1 132.36(8) . .
O1M Na1 Pt1 114.60(8) 2_655 .
O2M Na1 Pt1 84.12(7) . .
C3B Na1 Pt1 125.57(9) . .
O1A Na1 Na2 120.51(8) . 2_655
O3B Na1 Na2 128.63(8) . 2_655
O1M Na1 Na2 39.26(7) 2_655 2_655
O2M Na1 Na2 39.04(6) . 2_655
C3B Na1 Na2 117.83(9) . 2_655
Pt1 Na1 Na2 97.86(4) . 2_655
N2A Pt1 O1A 175.32(11) . .
N2A Pt1 N1A 92.65(11) . .
O1A Pt1 N1A 90.93(11) . .
N2A Pt1 O2A 89.55(11) . .
O1A Pt1 O2A 86.88(10) . .
N1A Pt1 O2A 177.77(11) . .
N2A Pt1 Na1 135.09(8) . .
O1A Pt1 Na1 40.52(7) . .
N1A Pt1 Na1 108.96(8) . .
O2A Pt1 Na1 69.59(8) . .
C1A O1A Pt1 114.1(2) . .
C1A O1A Na1 134.4(2) . .
Pt1 O1A Na1 104.51(11) . .
O1A C1A H1A1 109.5 . .
O1A C1A H1A2 109.5 . .
H1A1 C1A H1A2 109.5 . .
O1A C1A H1A3 109.5 . .
H1A1 C1A H1A3 109.5 . .
H1A2 C1A H1A3 109.5 . .
C2A O2A Pt1 113.2(2) . .
O2A C2A H2A1 109.5 . .
O2A C2A H2A2 109.5 . .
H2A1 C2A H2A2 109.5 . .
O2A C2A H2A3 109.5 . .
H2A1 C2A H2A3 109.5 . .
H2A2 C2A H2A3 109.5 . .
C15A N1A C11A 120.2(3) . .
C15A N1A Pt1 116.3(2) . .
C11A N1A Pt1 123.5(2) . .
N1A C11A C12A 117.4(3) . .
N1A C11A B1A 123.2(3) . .
C12A C11A B1A 119.3(3) . .
C13A C12A C11A 122.3(3) . .
C13A C12A H12A 118.8 . .
C11A C12A H12A 118.8 . .
C14A C13A C12A 118.8(3) . .
C14A C13A H13A 120.6 . .
C12A C13A H13A 120.6 . .
C15A C14A C13A 118.1(3) . .
C15A C14A H14A 121.0 . .
C13A C14A H14A 121.0 . .
N1A C15A C14A 123.2(3) . .
N1A C15A H15A 118.4 . .
C14A C15A H15A 118.4 . .
C25A N2A C21A 120.2(3) . .
C25A N2A Pt1 116.3(2) . .
C21A N2A Pt1 123.4(2) . .
N2A C21A C22A 117.1(3) . .
N2A C21A B1A 123.6(3) . .
C22A C21A B1A 119.3(3) . .
C23A C22A C21A 122.3(3) . .
C23A C22A H22A 118.8 . .
C21A C22A H22A 118.8 . .
C24A C23A C22A 118.7(4) . .
C24A C23A H23A 120.7 . .
C22A C23A H23A 120.7 . .
C25A C24A C23A 118.7(4) . .
C25A C24A H24A 120.7 . .
C23A C24A H24A 120.7 . .
N2A C25A C24A 122.8(4) . .
N2A C25A H25A 118.6 . .
C24A C25A H25A 118.6 . .
O3A B1A C21A 107.9(3) . .
O3A B1A C11A 107.7(3) . .
C21A B1A C11A 112.0(3) . .
O3A B1A C31A 105.2(2) . .
C21A B1A C31A 112.6(3) . .
C11A B1A C31A 111.1(3) . .
C3A O3A B1A 117.7(3) . .
C3A O3A Na2 107.25(19) . 1_455
B1A O3A Na2 132.6(2) . 1_455
O3A C3A Na2 46.38(15) . 1_455
O3A C3A H3A1 109.5 . .
Na2 C3A H3A1 63.5 1_455 .
O3A C3A H3A2 109.5 . .
Na2 C3A H3A2 130.7 1_455 .
H3A1 C3A H3A2 109.5 . .
O3A C3A H3A3 109.5 . .
Na2 C3A H3A3 118.9 1_455 .
H3A1 C3A H3A3 109.5 . .
H3A2 C3A H3A3 109.5 . .
C32A C31A C38A 110.2(3) . .
C32A C31A C35A 104.4(3) . .
C38A C31A C35A 103.4(3) . .
C32A C31A B1A 111.6(3) . .
C38A C31A B1A 111.3(3) . .
C35A C31A B1A 115.5(3) . .
C33A C32A C31A 106.1(3) . .
C33A C32A H32A 110.5 . .
C31A C32A H32A 110.5 . .
C33A C32A H32B 110.5 . .
C31A C32A H32B 110.5 . .
H32A C32A H32B 108.7 . .
C32A C33A C34A 101.7(3) . .
C32A C33A H33A 111.4 . .
C34A C33A H33A 111.4 . .
C32A C33A H33B 111.4 . .
C34A C33A H33B 111.4 . .
H33A C33A H33B 109.3 . .
C33A C34A C35A 103.5(3) . .
C33A C34A H34A 111.1 . .
C35A C34A H34A 111.1 . .
C33A C34A H34B 111.1 . .
C35A C34A H34B 111.1 . .
H34A C34A H34B 109.0 . .
C36A C35A C34A 114.6(3) . .
C36A C35A C31A 106.2(3) . .
C34A C35A C31A 104.8(3) . .
C36A C35A H35A 110.3 . .
C34A C35A H35A 110.3 . .
C31A C35A H35A 110.3 . .
C37A C36A C35A 104.5(3) . .
C37A C36A H36A 110.9 . .
C35A C36A H36A 110.9 . .
C37A C36A H36B 110.9 . .
C35A C36A H36B 110.9 . .
H36A C36A H36B 108.9 . .
C36A C37A C38A 101.3(3) . .
C36A C37A H37A 111.5 . .
C38A C37A H37A 111.5 . .
C36A C37A H37B 111.5 . .
C38A C37A H37B 111.5 . .
H37A C37A H37B 109.3 . .
C37A C38A C31A 104.8(3) . .
C37A C38A H38A 110.8 . .
C31A C38A H38A 110.8 . .
C37A C38A H38B 110.8 . .
C31A C38A H38B 110.8 . .
H38A C38A H38B 108.9 . .
O2B Na2 O3A 103.91(11) . 1_655
O2B Na2 O2M 122.31(11) . 2_645
O3A Na2 O2M 105.45(10) 1_655 2_645
O2B Na2 O1M 102.59(11) . .
O3A Na2 O1M 144.00(11) 1_655 .
O2M Na2 O1M 79.83(10) 2_645 .
O2B Na2 C3A 98.89(12) . 1_655
O3A Na2 C3A 26.37(9) 1_655 1_655
O2M Na2 C3A 87.23(10) 2_645 1_655
O1M Na2 C3A 158.45(12) . 1_655
O2B Na2 Pt2 29.57(8) . .
O3A Na2 Pt2 129.91(8) 1_655 .
O2M Na2 Pt2 116.15(8) 2_645 .
O1M Na2 Pt2 73.02(7) . .
C3A Na2 Pt2 128.45(9) 1_655 .
O2B Na2 Na1 122.98(9) . 2_645
O3A Na2 Na1 131.88(8) 1_655 2_645
O2M Na2 Na1 41.62(7) 2_645 2_645
O1M Na2 Na1 38.59(7) . 2_645
C3A Na2 Na1 124.84(9) 1_655 2_645
Pt2 Na2 Na1 98.15(4) . 2_645
N1B Pt2 N2B 92.36(12) . .
N1B Pt2 O2B 175.73(12) . .
N2B Pt2 O2B 91.91(12) . .
N1B Pt2 O1B 89.27(13) . .
N2B Pt2 O1B 178.18(13) . .
O2B Pt2 O1B 86.46(13) . .
N1B Pt2 Na2 142.70(8) . .
N2B Pt2 Na2 117.21(8) . .
O2B Pt2 Na2 33.91(8) . .
O1B Pt2 Na2 60.97(10) . .
C1B O1B Pt2 114.9(2) . .
O1B C1B H1B1 109.5 . .
O1B C1B H1B2 109.5 . .
H1B1 C1B H1B2 109.5 . .
O1B C1B H1B3 109.5 . .
H1B1 C1B H1B3 109.5 . .
H1B2 C1B H1B3 109.5 . .
C2B O2B Pt2 113.6(2) . .
C2B O2B Na2 120.5(2) . .
Pt2 O2B Na2 116.52(14) . .
O2B C2B H2B1 109.5 . .
O2B C2B H2B2 109.5 . .
H2B1 C2B H2B2 109.5 . .
O2B C2B H2B3 109.5 . .
H2B1 C2B H2B3 109.5 . .
H2B2 C2B H2B3 109.5 . .
C15B N1B C11B 120.2(3) . .
C15B N1B Pt2 117.0(3) . .
C11B N1B Pt2 122.6(2) . .
N1B C11B C12B 117.4(3) . .
N1B C11B B1B 122.9(3) . .
C12B C11B B1B 119.7(3) . .
C13B C12B C11B 122.1(4) . .
C13B C12B H12B 119.0 . .
C11B C12B H12B 119.0 . .
C14B C13B C12B 118.4(4) . .
C14B C13B H13B 120.8 . .
C12B C13B H13B 120.8 . .
C15B C14B C13B 118.8(4) . .
C15B C14B H14B 120.6 . .
C13B C14B H14B 120.6 . .
N1B C15B C14B 123.0(4) . .
N1B C15B H15B 118.5 . .
C14B C15B H15B 118.5 . .
C25B N2B C21B 120.5(3) . .
C25B N2B Pt2 116.8(3) . .
C21B N2B Pt2 122.5(2) . .
N2B C21B C22B 117.5(3) . .
N2B C21B B1B 122.9(3) . .
C22B C21B B1B 119.7(3) . .
C23B C22B C21B 121.9(4) . .
C23B C22B H22B 119.1 . .
C21B C22B H22B 119.1 . .
C22B C23B C24B 118.7(4) . .
C22B C23B H23B 120.6 . .
C24B C23B H23B 120.6 . .
C25B C24B C23B 118.8(4) . .
C25B C24B H24B 120.6 . .
C23B C24B H24B 120.6 . .
N2B C25B C24B 122.7(4) . .
N2B C25B H25B 118.7 . .
C24B C25B H25B 118.7 . .
O3B B1B C11B 107.4(3) . .
O3B B1B C21B 107.0(3) . .
C11B B1B C21B 111.7(3) . .
O3B B1B C31B 105.3(2) . .
C11B B1B C31B 112.3(3) . .
C21B B1B C31B 112.7(3) . .
C3B O3B B1B 117.1(2) . .
C3B O3B Na1 100.60(19) . .
B1B O3B Na1 139.55(19) . .
O3B C3B Na1 51.20(15) . .
O3B C3B H3B1 109.5 . .
Na1 C3B H3B1 118.5 . .
O3B C3B H3B2 109.5 . .
Na1 C3B H3B2 58.8 . .
H3B1 C3B H3B2 109.5 . .
O3B C3B H3B3 109.5 . .
Na1 C3B H3B3 131.8 . .
H3B1 C3B H3B3 109.5 . .
H3B2 C3B H3B3 109.5 . .
C32B C31B C38B 109.8(3) . .
C32B C31B C35B 104.3(3) . .
C38B C31B C35B 102.4(3) . .
C32B C31B B1B 110.7(3) . .
C38B C31B B1B 113.4(3) . .
C35B C31B B1B 115.6(3) . .
C33B C32B C31B 106.9(3) . .
C33B C32B H32C 110.3 . .
C31B C32B H32C 110.3 . .
C33B C32B H32D 110.3 . .
C31B C32B H32D 110.3 . .
H32C C32B H32D 108.6 . .
C32B C33B C34B 102.1(3) . .
C32B C33B H33C 111.4 . .
C34B C33B H33C 111.4 . .
C32B C33B H33D 111.4 . .
C34B C33B H33D 111.4 . .
H33C C33B H33D 109.2 . .
C33B C34B C35B 103.4(4) . .
C33B C34B H34C 111.1 . .
C35B C34B H34C 111.1 . .
C33B C34B H34D 111.1 . .
C35B C34B H34D 111.1 . .
H34C C34B H34D 109.1 . .
C36B C35B C34B 114.8(4) . .
C36B C35B C31B 107.0(3) . .
C34B C35B C31B 105.1(3) . .
C36B C35B H35B 109.9 . .
C34B C35B H35B 109.9 . .
C31B C35B H35B 109.9 . .
C37B C36B C35B 104.0(3) . .
C37B C36B H36C 111.0 . .
C35B C36B H36C 111.0 . .
C37B C36B H36D 111.0 . .
C35B C36B H36D 111.0 . .
H36C C36B H36D 109.0 . .
C36B C37B C38B 102.6(4) . .
C36B C37B H37C 111.2 . .
C38B C37B H37C 111.2 . .
C36B C37B H37D 111.2 . .
C38B C37B H37D 111.2 . .
H37C C37B H37D 109.2 . .
C37B C38B C31B 105.0(3) . .
C37B C38B H38C 110.8 . .
C31B C38B H38C 110.8 . .
C37B C38B H38D 110.8 . .
C31B C38B H38D 110.8 . .
H38C C38B H38D 108.8 . .
O1M C1M H1M1 109.5 . .
O1M C1M H1M2 109.5 . .
H1M1 C1M H1M2 109.5 . .
O1M C1M H1M3 109.5 . .
H1M1 C1M H1M3 109.5 . .
H1M2 C1M H1M3 109.5 . .
C1M O1M Na1 133.5(3) . 2_645
C1M O1M Na2 118.4(2) . .
Na1 O1M Na2 102.15(11) 2_645 .
C1M O1M H1M 109.5 . .
Na1 O1M H1M 88.6 2_645 .
Na2 O1M H1M 93.3 . .
O2M C2M H2M1 109.5 . .
O2M C2M H2M2 109.5 . .
H2M1 C2M H2M2 109.5 . .
O2M C2M H2M3 109.5 . .
H2M1 C2M H2M3 109.5 . .
H2M2 C2M H2M3 109.5 . .
C2M O2M Na2 128.9(2) . 2_655
C2M O2M Na1 123.5(2) . .
Na2 O2M Na1 99.34(10) 2_655 .
C2M O2M H2M 109.5 . .
Na2 O2M H2M 105.5 2_655 .
Na1 O2M H2M 77.7 . .
C1S O1S C4S 99.6(16) . .
O1S C1S C2S 110.8(12) . .
C1S C2S C3S 99.0(6) . .
C4S C3S C2S 99.9(7) . .
O1S C4S C3S 110.4(12) . .

loop_
_geom_bond_atom_site_label_1
_geom_bond_atom_site_label_2
_geom_bond_distance
_geom_bond_site_symmetry_2
Na1 O1A 2.288(3) .
Na1 O3B 2.338(3) .
Na1 O1M 2.364(3) 2_655
Na1 O2M 2.494(3) .
Na1 C3B 2.949(4) .
Na1 Pt1 3.4085(14) .
Na1 Na2 3.705(2) 2_655
Pt1 N2A 2.018(3) .
Pt1 O1A 2.018(2) .
Pt1 N1A 2.020(3) .
Pt1 O2A 2.020(2) .
O1A C1A 1.400(5) .
C1A H1A1 0.9800 .
C1A H1A2 0.9800 .
C1A H1A3 0.9800 .
O2A C2A 1.421(5) .
C2A H2A1 0.9800 .
C2A H2A2 0.9800 .
C2A H2A3 0.9800 .
N1A C15A 1.353(4) .
N1A C11A 1.372(4) .
C11A C12A 1.400(5) .
C11A B1A 1.644(5) .
C12A C13A 1.384(5) .
C12A H12A 0.9500 .
C13A C14A 1.384(5) .
C13A H13A 0.9500 .
C14A C15A 1.379(5) .
C14A H14A 0.9500 .
C15A H15A 0.9500 .
N2A C25A 1.364(4) .
N2A C21A 1.366(4) .
C21A C22A 1.401(5) .
C21A B1A 1.630(5) .
C22A C23A 1.384(5) .
C22A H22A 0.9500 .
C23A C24A 1.373(6) .
C23A H23A 0.9500 .
C24A C25A 1.368(5) .
C24A H24A 0.9500 .
C25A H25A 0.9500 .
B1A O3A 1.511(4) .
B1A C31A 1.665(5) .
O3A C3A 1.426(4) .
O3A Na2 2.324(3) 1_455
C3A Na2 3.066(4) 1_455
C3A H3A1 0.9800 .
C3A H3A2 0.9800 .
C3A H3A3 0.9800 .
C31A C32A 1.550(5) .
C31A C38A 1.551(5) .
C31A C35A 1.576(5) .
C32A C33A 1.516(6) .
C32A H32A 0.9900 .
C32A H32B 0.9900 .
C33A C34A 1.532(6) .
C33A H33A 0.9900 .
C33A H33B 0.9900 .
C34A C35A 1.546(5) .
C34A H34A 0.9900 .
C34A H34B 0.9900 .
C35A C36A 1.530(5) .
C35A H35A 1.0000 .
C36A C37A 1.509(6) .
C36A H36A 0.9900 .
C36A H36B 0.9900 .
C37A C38A 1.548(6) .
C37A H37A 0.9900 .
C37A H37B 0.9900 .
C38A H38A 0.9900 .
C38A H38B 0.9900 .
Na2 O2B 2.278(3) .
Na2 O3A 2.324(3) 1_655
Na2 O2M 2.365(3) 2_645
Na2 O1M 2.399(3) .
Na2 C3A 3.066(4) 1_655
Na2 Pt2 3.6534(14) .
Na2 Na1 3.705(2) 2_645
Pt2 N1B 2.009(3) .
Pt2 N2B 2.009(3) .
Pt2 O2B 2.015(3) .
Pt2 O1B 2.019(3) .
O1B C1B 1.393(5) .
C1B H1B1 0.9800 .
C1B H1B2 0.9800 .
C1B H1B3 0.9800 .
O2B C2B 1.407(5) .
C2B H2B1 0.9800 .
C2B H2B2 0.9800 .
C2B H2B3 0.9800 .
N1B C15B 1.358(5) .
N1B C11B 1.367(4) .
C11B C12B 1.408(5) .
C11B B1B 1.639(5) .
C12B C13B 1.384(5) .
C12B H12B 0.9500 .
C13B C14B 1.383(7) .
C13B H13B 0.9500 .
C14B C15B 1.363(6) .
C14B H14B 0.9500 .
C15B H15B 0.9500 .
N2B C25B 1.358(5) .
N2B C21B 1.366(4) .
C21B C22B 1.406(5) .
C21B B1B 1.645(5) .
C22B C23B 1.381(5) .
C22B H22B 0.9500 .
C23B C24B 1.383(6) .
C23B H23B 0.9500 .
C24B C25B 1.365(6) .
C24B H24B 0.9500 .
C25B H25B 0.9500 .
B1B O3B 1.515(4) .
B1B C31B 1.660(5) .
O3B C3B 1.418(4) .
C3B H3B1 0.9800 .
C3B H3B2 0.9800 .
C3B H3B3 0.9800 .
C31B C32B 1.546(5) .
C31B C38B 1.555(5) .
C31B C35B 1.573(5) .
C32B C33B 1.521(6) .
C32B H32C 0.9900 .
C32B H32D 0.9900 .
C33B C34B 1.531(7) .
C33B H33C 0.9900 .
C33B H33D 0.9900 .
C34B C35B 1.543(6) .
C34B H34C 0.9900 .
C34B H34D 0.9900 .
C35B C36B 1.517(6) .
C35B H35B 1.0000 .
C36B C37B 1.485(7) .
C36B H36C 0.9900 .
C36B H36D 0.9900 .
C37B C38B 1.528(6) .
C37B H37C 0.9900 .
C37B H37D 0.9900 .
C38B H38C 0.9900 .
C38B H38D 0.9900 .
C1M O1M 1.427(5) .
C1M H1M1 0.9800 .
C1M H1M2 0.9800 .
C1M H1M3 0.9800 .
O1M Na1 2.364(3) 2_645
O1M H1M 0.8400 .
C2M O2M 1.421(5) .
C2M H2M1 0.9800 .
C2M H2M2 0.9800 .
C2M H2M3 0.9800 .
O2M Na2 2.365(3) 2_655
O2M H2M 0.8400 .
O1S C1S 1.311(16) .
O1S C4S 1.322(17) .
C1S C2S 1.502(9) .
C2S C3S 1.518(10) .
C3S C4S 1.504(9) .

loop_
_geom_hbond_atom_site_label_D
_geom_hbond_atom_site_label_H
_geom_hbond_atom_site_label_A
_geom_hbond_distance_DH
_geom_hbond_distance_HA
_geom_hbond_distance_DA
_geom_hbond_angle_DHA
O1M H1M O1B 0.84 1.76 2.554(4) 157
O2M H2M O2A 0.84 1.73 2.563(3) 173

loop_
_geom_torsion_atom_site_label_1
_geom_torsion_atom_site_label_2
_geom_torsion_atom_site_label_3
_geom_torsion_atom_site_label_4
_geom_torsion
_geom_torsion_site_symmetry_4
C15A N1A C11A C12A -0.2(5) .
Pt1 N1A C11A C12A -177.8(2) .
C15A N1A C11A B1A 177.9(3) .
Pt1 N1A C11A B1A 0.4(4) .
N1A C11A C12A C13A 0.4(5) .
B1A C11A C12A C13A -177.8(3) .
C11A C12A C13A C14A -0.8(6) .
C12A C13A C14A C15A 1.0(6) .
C11A N1A C15A C14A 0.5(6) .
Pt1 N1A C15A C14A 178.2(3) .
C13A C14A C15A N1A -0.9(6) .
C25A N2A C21A C22A -4.3(5) .
Pt1 N2A C21A C22A 172.4(3) .
C25A N2A C21A B1A 175.1(3) .
Pt1 N2A C21A B1A -8.3(5) .
N2A C21A C22A C23A 2.6(6) .
B1A C21A C22A C23A -176.8(3) .
C21A C22A C23A C24A 1.1(6) .
C22A C23A C24A C25A -3.0(6) .
C21A N2A C25A C24A 2.5(6) .
Pt1 N2A C25A C24A -174.4(3) .
C23A C24A C25A N2A 1.3(7) .
N2A C21A B1A O3A -151.3(3) .
C22A C21A B1A O3A 28.0(4) .
N2A C21A B1A C11A -33.0(4) .
C22A C21A B1A C11A 146.4(3) .
N2A C21A B1A C31A 93.0(4) .
C22A C21A B1A C31A -87.6(4) .
N1A C11A B1A O3A 155.8(3) .
C12A C11A B1A O3A -26.1(4) .
N1A C11A B1A C21A 37.3(4) .
C12A C11A B1A C21A -144.6(3) .
N1A C11A B1A C31A -89.5(4) .
C12A C11A B1A C31A 88.6(4) .
C21A B1A O3A C3A 60.0(4) .
C11A B1A O3A C3A -61.1(4) .
C31A B1A O3A C3A -179.7(3) .
C21A B1A O3A Na2 -99.6(3) 1_455
C11A B1A O3A Na2 139.3(2) 1_455
C31A B1A O3A Na2 20.8(4) 1_455
B1A O3A C3A Na2 -164.4(3) 1_455
O3A B1A C31A C32A 55.8(3) .
C21A B1A C31A C32A 173.1(3) .
C11A B1A C31A C32A -60.4(3) .
O3A B1A C31A C38A -67.7(3) .
C21A B1A C31A C38A 49.6(4) .
C11A B1A C31A C38A 176.1(3) .
O3A B1A C31A C35A 174.8(3) .
C21A B1A C31A C35A -67.9(4) .
C11A B1A C31A C35A 58.6(4) .
C38A C31A C32A C33A -90.6(4) .
C35A C31A C32A C33A 19.8(4) .
B1A C31A C32A C33A 145.2(3) .
C31A C32A C33A C34A -39.6(4) .
C32A C33A C34A C35A 44.0(4) .
C33A C34A C35A C36A 84.3(4) .
C33A C34A C35A C31A -31.7(4) .
C32A C31A C35A C36A -114.2(3) .
C38A C31A C35A C36A 1.1(4) .
B1A C31A C35A C36A 123.0(3) .
C32A C31A C35A C34A 7.5(4) .
C38A C31A C35A C34A 122.8(3) .
B1A C31A C35A C34A -115.4(3) .
C34A C35A C36A C37A -142.9(3) .
C31A C35A C36A C37A -27.6(4) .
C35A C36A C37A C38A 42.8(4) .
C36A C37A C38A C31A -42.4(4) .
C32A C31A C38A C37A 136.2(3) .
C35A C31A C38A C37A 25.1(4) .
B1A C31A C38A C37A -99.5(3) .
C15B N1B C11B C12B -1.0(5) .
Pt2 N1B C11B C12B 174.1(3) .
C15B N1B C11B B1B 178.5(3) .
Pt2 N1B C11B B1B -6.4(4) .
N1B C11B C12B C13B 0.1(5) .
B1B C11B C12B C13B -179.4(4) .
C11B C12B C13B C14B 0.8(6) .
C12B C13B C14B C15B -0.9(7) .
C11B N1B C15B C14B 0.9(6) .
Pt2 N1B C15B C14B -174.4(4) .
C13B C14B C15B N1B 0.1(7) .
C25B N2B C21B C22B 2.0(5) .
Pt2 N2B C21B C22B -173.1(3) .
C25B N2B C21B B1B -177.8(3) .
Pt2 N2B C21B B1B 7.1(4) .
N2B C21B C22B C23B -1.5(6) .
B1B C21B C22B C23B 178.3(4) .
C21B C22B C23B C24B -0.6(7) .
C22B C23B C24B C25B 2.3(8) .
C21B N2B C25B C24B -0.3(7) .
Pt2 N2B C25B C24B 175.1(4) .
C23B C24B C25B N2B -1.9(8) .
N1B C11B B1B O3B -152.8(3) .
C12B C11B B1B O3B 26.7(4) .
N1B C11B B1B C21B -35.8(4) .
C12B C11B B1B C21B 143.7(3) .
N1B C11B B1B C31B 91.9(4) .
C12B C11B B1B C31B -88.6(4) .
N2B C21B B1B O3B 152.6(3) .
C22B C21B B1B O3B -27.2(4) .
N2B C21B B1B C11B 35.4(4) .
C22B C21B B1B C11B -144.4(3) .
N2B C21B B1B C31B -92.1(4) .
C22B C21B B1B C31B 88.1(4) .
C11B B1B O3B C3B 59.3(4) .
C21B B1B O3B C3B -60.7(4) .
C31B B1B O3B C3B 179.1(3) .
C11B B1B O3B Na1 -97.3(3) .
C21B B1B O3B Na1 142.6(2) .
C31B B1B O3B Na1 22.5(4) .
B1B O3B C3B Na1 -164.8(3) .
O3B B1B C31B C32B -49.7(4) .
C11B B1B C31B C32B 66.9(4) .
C21B B1B C31B C32B -166.0(3) .
O3B B1B C31B C38B 74.2(3) .
C11B B1B C31B C38B -169.2(3) .
C21B B1B C31B C38B -42.1(4) .
O3B B1B C31B C35B -167.9(3) .
C11B B1B C31B C35B -51.4(4) .
C21B B1B C31B C35B 75.7(4) .
C38B C31B C32B C33B 93.2(4) .
C35B C31B C32B C33B -15.9(4) .
B1B C31B C32B C33B -140.9(3) .
C31B C32B C33B C34B 36.6(5) .
C32B C33B C34B C35B -42.9(5) .
C33B C34B C35B C36B -83.9(5) .
C33B C34B C35B C31B 33.4(5) .
C32B C31B C35B C36B 111.7(3) .
C38B C31B C35B C36B -2.7(4) .
B1B C31B C35B C36B -126.5(3) .
C32B C31B C35B C34B -10.8(4) .
C38B C31B C35B C34B -125.2(3) .
B1B C31B C35B C34B 111.0(4) .
C34B C35B C36B C37B 144.5(4) .
C31B C35B C36B C37B 28.3(4) .
C35B C36B C37B C38B -42.7(4) .
C36B C37B C38B C31B 41.4(4) .
C32B C31B C38B C37B -133.4(3) .
C35B C31B C38B C37B -23.1(4) .
B1B C31B C38B C37B 102.1(4) .
